data_2223014
loop_
_publ_author_name
'Thenmozhi, S.'
'Ranjith, S.'
'SubbiahPandi, A.'
'Dhayalan, V.'
'MohanaKrishnan, A. K.'

_publ_section_title
;
 <i>N</i>-(2-Formylphenyl)benzenesulfonamide
;
_journal_coeditor_code CI2869
_journal_issue 9
_journal_name_full 'Acta Crystallographica Section E'
_journal_page_first o2210
_journal_paper_doi 10.1107/S1600536809032681
_journal_volume 65
_journal_year 2009
_chemical_formula_iupac 'C13 H11 N1 O3 S'
_chemical_formula_moiety 'C13 H11 N1 O3 S'
_chemical_formula_sum 'C13 H11 N O3 S'
_chemical_formula_weight 261.29
_chemical_name_systematic
;
<i>N</i>-(2-Formylphenyl)benzenesulfonamide
;
_space_group_IT_number 2
_symmetry_cell_setting triclinic
_symmetry_space_group_name_Hall '-P 1'
_symmetry_space_group_name_H-M 'P -1'
_atom_sites_solution_hydrogens geom
_atom_sites_solution_primary direct
_atom_sites_solution_secondary difmap
_audit_creation_method SHELXL-97
_cell_angle_alpha 86.2930(10)
_cell_angle_beta 77.9120(10)
_cell_angle_gamma 68.8260(10)
_cell_formula_units_Z 2
_cell_length_a 7.7656(2)
_cell_length_b 9.0080(2)
_cell_length_c 9.5855(2)
_cell_measurement_reflns_used 3960
_cell_measurement_temperature 293(2)
_cell_measurement_theta_max 31.3
_cell_measurement_theta_min 2.2
_cell_volume 611.35(2)
_computing_cell_refinement 'SAINT (Bruker, 2004)'
_computing_data_collection 'APEX2 (Bruker, 2004)'
_computing_data_reduction 'SAINT (Bruker, 2004)'
_computing_molecular_graphics 'ORTEP-3 (Farrugia, 1997)'
_computing_publication_material 'SHELXL97 (Sheldrick, 2008) and PLATON (Spek, 2009)'
_computing_structure_refinement 'SHELXL97 (Sheldrick, 2008)'
_computing_structure_solution 'SHELXS97 (Sheldrick, 2008)'
_diffrn_ambient_temperature 293(2)
_diffrn_measured_fraction_theta_full 0.996
_diffrn_measured_fraction_theta_max 0.993
_diffrn_measurement_device_type 'Bruker Kappa APEXII CCD'
_diffrn_measurement_method \w
_diffrn_radiation_monochromator graphite
_diffrn_radiation_source 'fine-focus sealed tube'
_diffrn_radiation_type MoK\a
_diffrn_radiation_wavelength 0.71073
_diffrn_reflns_av_R_equivalents 0.0220
_diffrn_reflns_av_sigmaI/netI 0.0197
_diffrn_reflns_limit_h_max 11
_diffrn_reflns_limit_h_min -11
_diffrn_reflns_limit_k_max 13
_diffrn_reflns_limit_k_min -13
_diffrn_reflns_limit_l_max 13
_diffrn_reflns_limit_l_min -13
_diffrn_reflns_number 15490
_diffrn_reflns_theta_full 25.00
_diffrn_reflns_theta_max 31.27
_diffrn_reflns_theta_min 2.17
_diffrn_standards_number 0
_exptl_absorpt_coefficient_mu 0.264
_exptl_absorpt_correction_T_max 0.956
_exptl_absorpt_correction_T_min 0.768
_exptl_absorpt_correction_type multi-scan
_exptl_absorpt_process_details '(SADABS; Sheldrick, 1996)'
_exptl_crystal_colour Colourless
_exptl_crystal_density_diffrn 1.419
_exptl_crystal_density_method 'not measured'
_exptl_crystal_description Block
_exptl_crystal_F_000 272
_exptl_crystal_size_max 0.21
_exptl_crystal_size_mid 0.19
_exptl_crystal_size_min 0.17
_refine_diff_density_max 0.307
_refine_diff_density_min -0.311
_refine_ls_extinction_method none
_refine_ls_goodness_of_fit_ref 1.015
_refine_ls_hydrogen_treatment mixed
_refine_ls_matrix_type full
_refine_ls_number_parameters 167
_refine_ls_number_reflns 3960
_refine_ls_number_restraints 0
_refine_ls_restrained_S_all 1.015
_refine_ls_R_factor_all 0.0501
_refine_ls_R_factor_gt 0.0397
_refine_ls_shift/su_max 0.001
_refine_ls_shift/su_mean 0.000
_refine_ls_structure_factor_coef Fsqd
_refine_ls_weighting_details 'calc w=1/[\s^2^(Fo^2^)+(0.0582P)^2^+0.1353P] where P=(Fo^2^+2Fc^2^)/3'
_refine_ls_weighting_scheme calc
_refine_ls_wR_factor_gt 0.1081
_refine_ls_wR_factor_ref 0.1189
_reflns_number_gt 3228
_reflns_number_total 3960
_reflns_threshold_expression I>2\s(I)
_cod_data_source_file ci2869.cif
_cod_data_source_block I
_cod_depositor_comments
;
The following automatic conversions were performed:
'_symmetry_cell_setting' value 'Triclinic' changed to 'triclinic'
according to '/home/saulius/struct/CIF-dictionaries/cif_core.dic'
dictionary named 'cif_core.dic' version 2.4.1 from 2010-06-29.

Automatic conversion script
Id: cif_fix_enum 1527 2010-12-29 10:47:43Z saulius 

The following automatic conversions were performed:

'_symmetry_cell_setting' value 'Triclinic' changed to 'triclinic'
according to /home/saulius/struct/CIF-dictionaries/cif_core.dic
dictionary named 'cif_core.dic' version 2.4.1 from 2010-06-29.

Automatic conversion script
Id: cif_fix_values 1715 2011-07-08 13:25:40Z adriana 
;
_cod_original_formula_sum 'C13 H11 N1 O3 S'
_cod_database_code 2223014
_cod_database_fobs_code 2223014

loop_
_symmetry_equiv_pos_as_xyz
'x, y, z'
'-x, -y, -z'

loop_
_atom_site_type_symbol
_atom_site_label
_atom_site_fract_x
_atom_site_fract_y
_atom_site_fract_z
_atom_site_U_iso_or_equiv
_atom_site_adp_type
_atom_site_calc_flag
_atom_site_refinement_flags
_atom_site_occupancy
_atom_site_disorder_assembly
_atom_site_disorder_group
C C1 0.19429(17) 0.98956(14) 0.61966(13) 0.0409(2) Uani d . 1 . .
C C2 0.1595(2) 1.10035(15) 0.72614(15) 0.0470(3) Uani d . 1 . .
H H2 0.1207 1.0779 0.8210 0.056 Uiso calc R 1 . .
C C3 0.1827(2) 1.24378(17) 0.69056(18) 0.0563(3) Uani d . 1 . .
H H3 0.1595 1.3170 0.7626 0.068 Uiso calc R 1 . .
C C4 0.2392(3) 1.2813(2) 0.5513(2) 0.0695(5) Uani d . 1 . .
H H4 0.2547 1.3783 0.5292 0.083 Uiso calc R 1 . .
C C5 0.2722(3) 1.1734(2) 0.44619(19) 0.0675(4) Uani d . 1 . .
H H5 0.3085 1.1987 0.3517 0.081 Uiso calc R 1 . .
C C6 0.2529(2) 1.02670(18) 0.47720(15) 0.0503(3) Uani d . 1 . .
C C7 0.2926(3) 0.9189(3) 0.35857(18) 0.0692(5) Uani d . 1 . .
H H7 0.3264 0.9554 0.2677 0.083 Uiso calc R 1 . .
C C8 0.36455(18) 0.70690(14) 0.85278(13) 0.0413(3) Uani d . 1 . .
C C9 0.5123(2) 0.57064(16) 0.79634(16) 0.0519(3) Uani d . 1 . .
H H9 0.4963 0.5055 0.7325 0.062 Uiso calc R 1 . .
C C10 0.6827(2) 0.5337(2) 0.83658(19) 0.0628(4) Uani d . 1 . .
H H10 0.7829 0.4425 0.7999 0.075 Uiso calc R 1 . .
C C11 0.7062(2) 0.6304(2) 0.93052(19) 0.0621(4) Uani d . 1 . .
H H11 0.8225 0.6047 0.9563 0.074 Uiso calc R 1 . .
C C12 0.5587(2) 0.7649(2) 0.98675(18) 0.0599(4) Uani d . 1 . .
H H12 0.5758 0.8296 1.0503 0.072 Uiso calc R 1 . .
C C13 0.3853(2) 0.80416(16) 0.94909(15) 0.0487(3) Uani d . 1 . .
H H13 0.2847 0.8941 0.9877 0.058 Uiso calc R 1 . .
N N1 0.16942(19) 0.84378(14) 0.64708(14) 0.0509(3) Uani d . 1 . .
O O1 0.00479(14) 0.85915(13) 0.90061(12) 0.0576(3) Uani d . 1 . .
O O2 0.13222(17) 0.60899(13) 0.76162(14) 0.0649(3) Uani d . 1 . .
O O3 0.2861(2) 0.78653(18) 0.36620(14) 0.0795(4) Uani d . 1 . .
S S1 0.14948(5) 0.75289(4) 0.79852(4) 0.04575(11) Uani d . 1 . .
H H1 0.199(3) 0.790(2) 0.5767(19) 0.064(5) Uiso d . 1 . .

loop_
_atom_site_aniso_label
_atom_site_aniso_U_11
_atom_site_aniso_U_22
_atom_site_aniso_U_33
_atom_site_aniso_U_12
_atom_site_aniso_U_13
_atom_site_aniso_U_23
C1 0.0388(6) 0.0369(5) 0.0461(6) -0.0096(4) -0.0123(5) -0.0046(5)
C2 0.0562(7) 0.0365(6) 0.0482(7) -0.0149(5) -0.0113(6) -0.0055(5)
C3 0.0638(9) 0.0377(6) 0.0699(9) -0.0173(6) -0.0180(7) -0.0056(6)
C4 0.0839(12) 0.0498(8) 0.0803(11) -0.0310(8) -0.0182(10) 0.0112(8)
C5 0.0769(11) 0.0679(10) 0.0581(9) -0.0294(9) -0.0116(8) 0.0132(8)
C6 0.0475(7) 0.0533(8) 0.0471(7) -0.0125(6) -0.0117(6) -0.0036(6)
C7 0.0711(10) 0.0802(12) 0.0485(8) -0.0171(9) -0.0081(7) -0.0160(8)
C8 0.0431(6) 0.0316(5) 0.0466(6) -0.0155(4) 0.0004(5) 0.0003(4)
C9 0.0505(7) 0.0380(6) 0.0589(8) -0.0127(5) 0.0027(6) -0.0044(5)
C10 0.0474(7) 0.0506(8) 0.0725(10) -0.0056(6) 0.0036(7) 0.0057(7)
C11 0.0481(7) 0.0680(10) 0.0680(9) -0.0209(7) -0.0118(7) 0.0184(8)
C12 0.0638(9) 0.0618(9) 0.0604(9) -0.0276(7) -0.0175(7) 0.0038(7)
C13 0.0518(7) 0.0414(6) 0.0511(7) -0.0160(5) -0.0062(6) -0.0039(5)
N1 0.0662(7) 0.0391(5) 0.0508(6) -0.0199(5) -0.0134(5) -0.0108(5)
O1 0.0440(5) 0.0534(6) 0.0689(7) -0.0164(4) 0.0051(5) -0.0129(5)
O2 0.0657(7) 0.0436(5) 0.0938(8) -0.0315(5) -0.0089(6) -0.0106(5)
O3 0.0860(9) 0.0802(9) 0.0672(8) -0.0192(7) -0.0129(7) -0.0333(7)
S1 0.04451(18) 0.03489(16) 0.0591(2) -0.01869(12) -0.00239(14) -0.00769(12)

loop_
_atom_type_symbol
_atom_type_description
_atom_type_scat_dispersion_real
_atom_type_scat_dispersion_imag
_atom_type_scat_source
C C 0.0033 0.0016 'International Tables Vol C Tables 4.2.6.8 and 6.1.1.4'
H H 0.0000 0.0000 'International Tables Vol C Tables 4.2.6.8 and 6.1.1.4'
N N 0.0061 0.0033 'International Tables Vol C Tables 4.2.6.8 and 6.1.1.4'
O O 0.0106 0.0060 'International Tables Vol C Tables 4.2.6.8 and 6.1.1.4'
S S 0.1246 0.1234 'International Tables Vol C Tables 4.2.6.8 and 6.1.1.4'

loop_
_geom_angle_atom_site_label_1
_geom_angle_atom_site_label_2
_geom_angle_atom_site_label_3
_geom_angle_site_symmetry_1
_geom_angle_site_symmetry_3
_geom_angle
_geom_angle_publ_flag
C2 C1 N1 . . 123.02(12) ?
C2 C1 C6 . . 118.86(12) ?
N1 C1 C6 . . 118.10(12) ?
C3 C2 C1 . . 119.78(14) ?
C3 C2 H2 . . 120.1 ?
C1 C2 H2 . . 120.1 ?
C4 C3 C2 . . 121.69(15) ?
C4 C3 H3 . . 119.2 ?
C2 C3 H3 . . 119.2 ?
C5 C4 C3 . . 118.78(15) ?
C5 C4 H4 . . 120.6 ?
C3 C4 H4 . . 120.6 ?
C4 C5 C6 . . 121.51(16) ?
C4 C5 H5 . . 119.2 ?
C6 C5 H5 . . 119.2 ?
C5 C6 C1 . . 119.37(14) ?
C5 C6 C7 . . 117.69(16) ?
C1 C6 C7 . . 122.94(15) ?
O3 C7 C6 . . 126.49(17) ?
O3 C7 H7 . . 116.8 ?
C6 C7 H7 . . 116.8 ?
C13 C8 C9 . . 121.35(13) ?
C13 C8 S1 . . 120.66(10) ?
C9 C8 S1 . . 117.98(11) ?
C10 C9 C8 . . 118.75(15) ?
C10 C9 H9 . . 120.6 ?
C8 C9 H9 . . 120.6 ?
C11 C10 C9 . . 120.54(15) ?
C11 C10 H10 . . 119.7 ?
C9 C10 H10 . . 119.7 ?
C10 C11 C12 . . 120.40(15) ?
C10 C11 H11 . . 119.8 ?
C12 C11 H11 . . 119.8 ?
C11 C12 C13 . . 120.29(16) ?
C11 C12 H12 . . 119.9 ?
C13 C12 H12 . . 119.9 ?
C12 C13 C8 . . 118.66(14) ?
C12 C13 H13 . . 120.7 ?
C8 C13 H13 . . 120.7 ?
C1 N1 S1 . . 128.49(9) ?
C1 N1 H1 . . 112.3(14) ?
S1 N1 H1 . . 116.5(13) ?
O1 S1 O2 . . 119.76(7) ?
O1 S1 N1 . . 109.04(7) ?
O2 S1 N1 . . 103.70(7) ?
O1 S1 C8 . . 108.57(7) ?
O2 S1 C8 . . 108.83(7) ?
N1 S1 C8 . . 106.08(6) ?

loop_
_geom_bond_atom_site_label_1
_geom_bond_atom_site_label_2
_geom_bond_site_symmetry_2
_geom_bond_distance
_geom_bond_publ_flag
C1 C2 . 1.3900(17) ?
C1 N1 . 1.3957(17) ?
C1 C6 . 1.4052(19) ?
C2 C3 . 1.3797(19) ?
C2 H2 . 0.93 ?
C3 C4 . 1.375(2) ?
C3 H3 . 0.93 ?
C4 C5 . 1.365(3) ?
C4 H4 . 0.93 ?
C5 C6 . 1.390(2) ?
C5 H5 . 0.93 ?
C6 C7 . 1.453(2) ?
C7 O3 . 1.208(2) ?
C7 H7 . 0.93 ?
C8 C13 . 1.3838(18) ?
C8 C9 . 1.3871(18) ?
C8 S1 . 1.7515(14) ?
C9 C10 . 1.375(2) ?
C9 H9 . 0.93 ?
C10 C11 . 1.374(3) ?
C10 H10 . 0.93 ?
C11 C12 . 1.376(2) ?
C11 H11 . 0.93 ?
C12 C13 . 1.383(2) ?
C12 H12 . 0.93 ?
C13 H13 . 0.93 ?
N1 S1 . 1.6265(13) ?
N1 H1 . 0.798(18) ?
O1 S1 . 1.4212(10) ?
O2 S1 . 1.4241(10) ?

loop_
_geom_hbond_atom_site_label_D
_geom_hbond_atom_site_label_H
_geom_hbond_atom_site_label_A
_geom_hbond_site_symmetry_A
_geom_hbond_distance_DH
_geom_hbond_distance_HA
_geom_hbond_distance_DA
_geom_hbond_angle_DHA
N1 H1 O3 . 0.80(2) 1.99(2) 2.6751(19) 144(2)
C2 H2 O1 . 0.93 2.46 3.0879(18) 125
C3 H3 O2 1_565 0.93 2.56 3.2691(19) 133
C5 H5 Cg1 2_676 0.93 2.80 3.700(2) 162

loop_
_geom_torsion_atom_site_label_1
_geom_torsion_atom_site_label_2
_geom_torsion_atom_site_label_3
_geom_torsion_atom_site_label_4
_geom_torsion_site_symmetry_1
_geom_torsion_site_symmetry_2
_geom_torsion_site_symmetry_3
_geom_torsion_site_symmetry_4
_geom_torsion
_geom_torsion_publ_flag
N1 C1 C2 C3 . . . . -178.37(13) ?
C6 C1 C2 C3 . . . . 0.1(2) ?
C1 C2 C3 C4 . . . . 0.2(2) ?
C2 C3 C4 C5 . . . . 0.3(3) ?
C3 C4 C5 C6 . . . . -1.1(3) ?
C4 C5 C6 C1 . . . . 1.4(3) ?
C4 C5 C6 C7 . . . . -179.47(18) ?
C2 C1 C6 C5 . . . . -0.8(2) ?
N1 C1 C6 C5 . . . . 177.67(14) ?
C2 C1 C6 C7 . . . . -179.97(14) ?
N1 C1 C6 C7 . . . . -1.4(2) ?
C5 C6 C7 O3 . . . . 178.68(18) ?
C1 C6 C7 O3 . . . . -2.2(3) ?
C13 C8 C9 C10 . . . . -0.7(2) ?
S1 C8 C9 C10 . . . . 179.30(11) ?
C8 C9 C10 C11 . . . . -0.2(2) ?
C9 C10 C11 C12 . . . . 0.6(2) ?
C10 C11 C12 C13 . . . . -0.1(2) ?
C11 C12 C13 C8 . . . . -0.9(2) ?
C9 C8 C13 C12 . . . . 1.3(2) ?
S1 C8 C13 C12 . . . . -178.76(11) ?
C2 C1 N1 S1 . . . . -16.6(2) ?
C6 C1 N1 S1 . . . . 164.92(11) ?
C1 N1 S1 O1 . . . . 52.78(14) ?
C1 N1 S1 O2 . . . . -178.56(12) ?
C1 N1 S1 C8 . . . . -63.97(14) ?
C13 C8 S1 O1 . . . . -19.79(13) ?
C9 C8 S1 O1 . . . . 160.20(10) ?
C13 C8 S1 O2 . . . . -151.70(11) ?
C9 C8 S1 O2 . . . . 28.29(13) ?
C13 C8 S1 N1 . . . . 97.27(11) ?
C9 C8 S1 N1 . . . . -82.73(11) ?

loop_
_cod_related_entry_id
_cod_related_entry_database
_cod_related_entry_code
1 ChemSpider 24743126
